data_2311208
loop_
_publ_author_name
'Mohamed, Shaaban K.'
'Akkurt, Mehmet'
'Marzouk, Adel A.'
'Singh, Kuldip'
'Albayati, Mustafa R.'

_publ_section_title
;
 2-(3,4-Di-meth-oxy-phen-yl)-1-pentyl-4,5-diphenyl-1H-imidazole.
;
_journal_coeditor_code SJ5371
_journal_issue 'Pt 12'
_journal_name_full 'Acta crystallographica. Section E, Structure reports online'
_journal_page_first o1833
_journal_page_last 4
_journal_paper_doi 10.1107/S1600536813031759
_journal_volume 69
_journal_year 2013
_chemical_formula_iupac 'C28 H30 N2 O2'
_chemical_formula_moiety 'C28 H30 N2 O2'
_chemical_formula_sum 'C28 H30 N2 O2'
_chemical_formula_weight 426.54
_chemical_name_systematic
;
2-(3,4-Dimethoxyphenyl)-1-pentyl-4,5-diphenyl-1<i>H</i>-imidazole
;
_space_group_IT_number 2
_space_group_name_Hall '-P 1'
_space_group_name_H-M_alt 'P -1'
_symmetry_cell_setting triclinic
_symmetry_space_group_name_Hall '-P 1'
_symmetry_space_group_name_H-M 'P -1'
_atom_sites_solution_hydrogens geom
_atom_sites_solution_primary direct
_atom_sites_solution_secondary difmap
_cell_angle_alpha 106.757(6)
_cell_angle_beta 96.007(5)
_cell_angle_gamma 108.170(6)
_cell_formula_units_Z 2
_cell_length_a 8.900(2)
_cell_length_b 11.915(3)
_cell_length_c 12.009(3)
_cell_measurement_reflns_used 856
_cell_measurement_temperature 150
_cell_measurement_theta_max 20.77
_cell_measurement_theta_min 2.52
_cell_volume 1131.8(5)
_computing_cell_refinement 'SAINT (Bruker, 2011)'
_computing_data_collection 'SMART (Bruker, 2011)'
_computing_data_reduction 'SAINT (Bruker, 2011)'
_computing_molecular_graphics 'ORTEP-3 for Windows (Farrugia, 2012)'
_computing_publication_material 'WinGX (Farrugia, 2012) and PLATON (Spek, 2009)'
_computing_structure_refinement 'SHELXL97 (Sheldrick, 2008)'
_computing_structure_solution 'SHELXS97 (Sheldrick, 2008)'
_diffrn_ambient_temperature 150(2)
_diffrn_measured_fraction_theta_full 0.992
_diffrn_measured_fraction_theta_max 0.992
_diffrn_measurement_device_type 'Bruker APEX2000 CCD area-detector'
_diffrn_measurement_method '\f and \w scans'
_diffrn_radiation_monochromator graphite
_diffrn_radiation_source 'fine-focus sealed tube'
_diffrn_radiation_type MoK\a
_diffrn_radiation_wavelength 0.71073
_diffrn_reflns_av_R_equivalents 0.0864
_diffrn_reflns_av_sigmaI/netI 0.1215
_diffrn_reflns_limit_h_max 10
_diffrn_reflns_limit_h_min -10
_diffrn_reflns_limit_k_max 14
_diffrn_reflns_limit_k_min -13
_diffrn_reflns_limit_l_max 14
_diffrn_reflns_limit_l_min -14
_diffrn_reflns_number 8350
_diffrn_reflns_reduction_process
;
;
_diffrn_reflns_theta_full 25.00
_diffrn_reflns_theta_max 25.00
_diffrn_reflns_theta_min 1.91
_diffrn_standards_number 0
_exptl_absorpt_coefficient_mu 0.079
_exptl_absorpt_correction_T_max 0.981
_exptl_absorpt_correction_T_min 0.668
_exptl_absorpt_correction_type multi-scan
_exptl_absorpt_process_details '(SADABS; Bruker, 2011)'
_exptl_crystal_colour colourless
_exptl_crystal_density_diffrn 1.252
_exptl_crystal_density_method 'Not Measured'
_exptl_crystal_description block
_exptl_crystal_F_000 456
_exptl_crystal_size_max 0.240
_exptl_crystal_size_mid 0.210
_exptl_crystal_size_min 0.110
_refine_diff_density_max 0.246
_refine_diff_density_min -0.248
_refine_ls_extinction_method none
_refine_ls_goodness_of_fit_ref 0.873
_refine_ls_hydrogen_treatment constr
_refine_ls_matrix_type full
_refine_ls_number_parameters 292
_refine_ls_number_reflns 3953
_refine_ls_number_restraints 0
_refine_ls_restrained_S_all 0.873
_refine_ls_R_factor_all 0.1073
_refine_ls_R_factor_gt 0.0580
_refine_ls_shift/su_max 0.000
_refine_ls_shift/su_mean 0.000
_refine_ls_structure_factor_coef Fsqd
_refine_ls_weighting_details 'calc w=1/[\s^2^(Fo^2^)+(0.0391P)^2^] where P=(Fo^2^+2Fc^2^)/3'
_refine_ls_weighting_scheme calc
_refine_ls_wR_factor_gt 0.1080
_refine_ls_wR_factor_ref 0.1267
_reflns_number_gt 2219
_reflns_number_total 3953
_reflns_threshold_expression I>2\s(I)
_cod_data_source_file sj5371sup1.cif
_cod_data_source_block I
_cod_database_code 2311208

loop_
_symmetry_equiv_pos_site_id
_symmetry_equiv_pos_as_xyz
1 x,y,z
2 -x,-y,-z

loop_
_atom_site_aniso_label
_atom_site_aniso_U_11
_atom_site_aniso_U_22
_atom_site_aniso_U_33
_atom_site_aniso_U_12
_atom_site_aniso_U_13
_atom_site_aniso_U_23
O1 0.0477(13) 0.0262(12) 0.0363(12) 0.0116(10) -0.0006(10) 0.0057(10)
O2 0.0492(13) 0.0345(12) 0.0327(12) 0.0150(10) -0.0060(10) 0.0095(10)
N1 0.0273(13) 0.0266(13) 0.0258(13) 0.0145(11) 0.0038(10) 0.0073(10)
N2 0.0298(13) 0.0273(13) 0.0285(13) 0.0127(11) 0.0052(11) 0.0102(11)
C1 0.0301(16) 0.0270(16) 0.0233(15) 0.0122(13) 0.0046(13) 0.0094(13)
C2 0.0266(15) 0.0259(15) 0.0257(15) 0.0119(13) 0.0053(12) 0.0079(13)
C3 0.0313(16) 0.0249(16) 0.0255(15) 0.0129(13) 0.0068(13) 0.0054(13)
C4 0.0268(15) 0.0273(16) 0.0264(16) 0.0130(13) 0.0065(12) 0.0056(13)
C5 0.0304(16) 0.0346(17) 0.0267(16) 0.0136(14) 0.0020(13) 0.0100(14)
C6 0.0310(16) 0.0291(17) 0.0357(17) 0.0119(14) 0.0064(14) 0.0114(14)
C7 0.0278(16) 0.0226(16) 0.0303(16) 0.0092(13) 0.0040(13) 0.0017(13)
C8 0.0308(16) 0.0304(17) 0.0243(15) 0.0138(14) 0.0023(13) 0.0047(13)
C9 0.0304(16) 0.0282(16) 0.0295(16) 0.0140(13) 0.0081(13) 0.0105(13)
C10 0.0317(16) 0.0296(16) 0.0332(16) 0.0178(13) 0.0050(13) 0.0096(13)
C11 0.0352(17) 0.0371(17) 0.0342(17) 0.0185(14) 0.0072(14) 0.0137(14)
C12 0.053(2) 0.0359(18) 0.0388(18) 0.0242(16) 0.0055(15) 0.0127(15)
C13 0.072(2) 0.062(2) 0.049(2) 0.032(2) 0.0108(19) 0.0298(19)
C14 0.097(3) 0.094(3) 0.046(2) 0.054(3) 0.018(2) 0.027(2)
C15 0.0303(16) 0.0279(16) 0.0258(15) 0.0145(13) 0.0057(13) 0.0096(13)
C16 0.0292(16) 0.0297(16) 0.0320(16) 0.0125(13) 0.0016(13) 0.0088(13)
C17 0.0357(18) 0.0369(18) 0.0384(18) 0.0208(15) 0.0080(14) 0.0141(15)
C18 0.0472(19) 0.0318(17) 0.0375(18) 0.0230(16) 0.0131(15) 0.0154(14)
C19 0.0410(19) 0.0280(17) 0.0423(18) 0.0120(14) 0.0129(15) 0.0159(14)
C20 0.0297(16) 0.0314(17) 0.0378(17) 0.0139(14) 0.0096(14) 0.0137(14)
C21 0.0329(16) 0.0265(16) 0.0291(16) 0.0163(13) 0.0038(13) 0.0086(13)
C22 0.0347(17) 0.0388(18) 0.0362(18) 0.0152(15) 0.0061(15) 0.0086(15)
C23 0.043(2) 0.049(2) 0.0300(18) 0.0180(17) 0.0035(15) 0.0021(15)
C24 0.0372(19) 0.0351(18) 0.0375(19) 0.0095(15) -0.0021(15) 0.0083(15)
C25 0.0298(17) 0.0424(19) 0.0365(18) 0.0100(15) 0.0039(14) 0.0143(15)
C26 0.0339(17) 0.0326(17) 0.0321(16) 0.0131(14) 0.0059(14) 0.0094(14)
C27 0.050(2) 0.0277(17) 0.0433(19) 0.0128(15) 0.0063(16) 0.0117(15)
C28 0.060(2) 0.046(2) 0.0379(18) 0.0316(18) 0.0031(16) 0.0171(16)

loop_
_atom_site_type_symbol
_atom_site_label
_atom_site_fract_x
_atom_site_fract_y
_atom_site_fract_z
_atom_site_U_iso_or_equiv
_atom_site_thermal_displace_type
_atom_site_calc_flag
_atom_site_refinement_flags
_atom_site_occupancy
O O1 1.0678(2) 1.23924(16) 1.28583(16) 0.0391(7) Uani d . 1.000
O O2 1.0748(2) 1.05208(17) 1.34508(16) 0.0404(7) Uani d . 1.000
N N1 0.5735(2) 0.70894(19) 0.89430(18) 0.0259(8) Uani d . 1.000
N N2 0.7629(2) 0.66063(19) 0.98101(18) 0.0278(8) Uani d . 1.000
C C1 0.7160(3) 0.7530(2) 0.9748(2) 0.0262(9) Uani d . 1.000
C C2 0.6472(3) 0.5534(2) 0.9023(2) 0.0257(9) Uani d . 1.000
C C3 0.5296(3) 0.5811(2) 0.8472(2) 0.0272(9) Uani d . 1.000
C C4 0.8031(3) 0.8829(2) 1.0501(2) 0.0268(9) Uani d . 1.000
C C5 0.8063(3) 0.9857(2) 1.0185(2) 0.0305(9) Uani d . 1.000
C C6 0.8932(3) 1.1059(2) 1.0950(2) 0.0316(10) Uani d . 1.000
C C7 0.9794(3) 1.1250(2) 1.2033(2) 0.0287(9) Uani d . 1.000
C C8 0.9822(3) 1.0229(2) 1.2361(2) 0.0291(9) Uani d . 1.000
C C9 0.8945(3) 0.9045(2) 1.1609(2) 0.0282(9) Uani d . 1.000
C C10 0.4779(3) 0.7773(2) 0.8591(2) 0.0302(9) Uani d . 1.000
C C11 0.5026(3) 0.7972(3) 0.7431(2) 0.0338(10) Uani d . 1.000
C C12 0.3887(4) 0.8550(3) 0.7021(2) 0.0409(11) Uani d . 1.000
C C13 0.4153(4) 0.8893(3) 0.5935(3) 0.0567(12) Uani d . 1.000
C C14 0.3796(5) 0.7783(3) 0.4835(3) 0.0731(16) Uani d . 1.000
C C15 0.6611(3) 0.4312(2) 0.8838(2) 0.0269(9) Uani d . 1.000
C C16 0.8124(3) 0.4217(2) 0.9029(2) 0.0306(9) Uani d . 1.000
C C17 0.8291(3) 0.3083(3) 0.8889(2) 0.0348(10) Uani d . 1.000
C C18 0.6946(4) 0.2014(3) 0.8543(2) 0.0355(10) Uani d . 1.000
C C19 0.5440(3) 0.2083(3) 0.8336(2) 0.0360(10) Uani d . 1.000
C C20 0.5276(3) 0.3225(2) 0.8490(2) 0.0316(10) Uani d . 1.000
C C21 0.3856(3) 0.5008(2) 0.7528(2) 0.0285(9) Uani d . 1.000
C C22 0.4042(3) 0.4467(3) 0.6400(2) 0.0371(10) Uani d . 1.000
C C23 0.2726(4) 0.3681(3) 0.5509(3) 0.0432(11) Uani d . 1.000
C C24 0.1200(4) 0.3430(3) 0.5736(3) 0.0392(11) Uani d . 1.000
C C25 0.0999(3) 0.3960(3) 0.6849(2) 0.0370(10) Uani d . 1.000
C C26 0.2314(3) 0.4741(2) 0.7744(2) 0.0330(10) Uani d . 1.000
C C27 1.0564(3) 1.3462(2) 1.2624(2) 0.0410(11) Uani d . 1.000
C C28 1.0836(4) 0.9506(3) 1.3800(2) 0.0448(11) Uani d . 1.000
H H5 0.74750 0.97340 0.94260 0.0370 Uiso c R 1.000
H H6 0.89280 1.17570 1.07190 0.0380 Uiso c R 1.000
H H9 0.89540 0.83510 1.18430 0.0340 Uiso c R 1.000
H H10A 0.50770 0.86000 0.92220 0.0360 Uiso c R 1.000
H H10B 0.36180 0.73020 0.85150 0.0360 Uiso c R 1.000
H H11A 0.48440 0.71550 0.68170 0.0410 Uiso c R 1.000
H H11B 0.61570 0.85280 0.75310 0.0410 Uiso c R 1.000
H H12A 0.27640 0.79520 0.68590 0.0490 Uiso c R 1.000
H H12B 0.39940 0.93160 0.76790 0.0490 Uiso c R 1.000
H H13A 0.52930 0.94520 0.60760 0.0680 Uiso c R 1.000
H H13B 0.34560 0.93680 0.58040 0.0680 Uiso c R 1.000
H H14A 0.45340 0.73410 0.49350 0.1100 Uiso c R 1.000
H H14B 0.39440 0.80680 0.41520 0.1100 Uiso c R 1.000
H H14C 0.26760 0.72140 0.46970 0.1100 Uiso c R 1.000
H H16 0.90650 0.49540 0.92620 0.0370 Uiso c R 1.000
H H17 0.93380 0.30400 0.90320 0.0420 Uiso c R 1.000
H H18 0.70560 0.12260 0.84460 0.0430 Uiso c R 1.000
H H19 0.45050 0.13390 0.80840 0.0430 Uiso c R 1.000
H H20 0.42250 0.32630 0.83550 0.0380 Uiso c R 1.000
H H22 0.50970 0.46410 0.62370 0.0450 Uiso c R 1.000
H H23 0.28690 0.33090 0.47340 0.0520 Uiso c R 1.000
H H24 0.02840 0.28870 0.51160 0.0470 Uiso c R 1.000
H H25 -0.00590 0.37880 0.70060 0.0440 Uiso c R 1.000
H H26 0.21640 0.51020 0.85200 0.0400 Uiso c R 1.000
H H27A 1.09610 1.35060 1.19010 0.0610 Uiso c R 1.000
H H27B 1.12200 1.42190 1.32970 0.0610 Uiso c R 1.000
H H27C 0.94320 1.34030 1.25110 0.0610 Uiso c R 1.000
H H28A 0.97510 0.89910 1.38300 0.0670 Uiso c R 1.000
H H28B 1.15480 0.98290 1.45900 0.0670 Uiso c R 1.000
H H28C 1.12690 0.89930 1.32240 0.0670 Uiso c R 1.000

loop_
_atom_type_symbol
_atom_type_description
_atom_type_scat_dispersion_real
_atom_type_scat_dispersion_imag
_atom_type_scat_source
C C 0.0033 0.0016 ' International Tables Vol C Tables 4.2.6.8 and 6.1.1.4'
H H 0.0000 0.0000 ' International Tables Vol C Tables 4.2.6.8 and 6.1.1.4'
N N 0.0061 0.0033 ' International Tables Vol C Tables 4.2.6.8 and 6.1.1.4'
O O 0.0106 0.0060 ' International Tables Vol C Tables 4.2.6.8 and 6.1.1.4'

loop_
_geom_angle_atom_site_label_1
_geom_angle_atom_site_label_2
_geom_angle_atom_site_label_3
_geom_angle
_geom_angle_publ_flag
C7 O1 C27 117.52(19) no
C8 O2 C28 116.8(2) no
C1 N1 C3 107.2(2) no
C1 N1 C10 129.6(2) no
C3 N1 C10 123.3(2) no
C1 N2 C2 106.1(2) no
N1 C1 N2 110.8(2) no
N1 C1 C4 126.0(2) no
N2 C1 C4 123.1(2) no
N2 C2 C3 110.3(2) no
N2 C2 C15 121.4(2) no
C3 C2 C15 128.3(2) no
N1 C3 C2 105.7(2) no
N1 C3 C21 123.1(2) no
C2 C3 C21 131.1(2) no
C1 C4 C5 124.9(2) no
C1 C4 C9 117.4(2) no
C5 C4 C9 117.7(2) no
C4 C5 C6 121.1(2) no
C5 C6 C7 120.2(2) no
O1 C7 C6 125.0(2) no
O1 C7 C8 115.1(2) no
C6 C7 C8 119.9(2) no
O2 C8 C7 115.3(2) no
O2 C8 C9 125.1(2) no
C7 C8 C9 119.7(2) no
C4 C9 C8 121.3(2) no
N1 C10 C11 112.6(2) no
C10 C11 C12 111.4(2) no
C11 C12 C13 115.0(3) no
C12 C13 C14 113.5(3) no
C2 C15 C16 120.2(2) no
C2 C15 C20 122.1(2) no
C16 C15 C20 117.8(2) no
C15 C16 C17 121.5(2) no
C16 C17 C18 119.8(3) no
C17 C18 C19 119.8(3) no
C18 C19 C20 120.3(3) no
C15 C20 C19 120.9(3) no
C3 C21 C22 119.3(2) no
C3 C21 C26 122.0(2) no
C22 C21 C26 118.6(2) no
C21 C22 C23 120.7(3) no
C22 C23 C24 120.0(3) no
C23 C24 C25 119.9(3) no
C24 C25 C26 120.3(3) no
C21 C26 C25 120.5(2) no
C4 C5 H5 119.00 no
C6 C5 H5 120.00 no
C5 C6 H6 120.00 no
C7 C6 H6 120.00 no
C4 C9 H9 119.00 no
C8 C9 H9 119.00 no
N1 C10 H10A 109.00 no
N1 C10 H10B 109.00 no
C11 C10 H10A 109.00 no
C11 C10 H10B 109.00 no
H10A C10 H10B 108.00 no
C10 C11 H11A 109.00 no
C10 C11 H11B 109.00 no
C12 C11 H11A 109.00 no
C12 C11 H11B 109.00 no
H11A C11 H11B 108.00 no
C11 C12 H12A 108.00 no
C11 C12 H12B 108.00 no
C13 C12 H12A 109.00 no
C13 C12 H12B 109.00 no
H12A C12 H12B 108.00 no
C12 C13 H13A 109.00 no
C12 C13 H13B 109.00 no
C14 C13 H13A 109.00 no
C14 C13 H13B 109.00 no
H13A C13 H13B 108.00 no
C13 C14 H14A 109.00 no
C13 C14 H14B 109.00 no
C13 C14 H14C 110.00 no
H14A C14 H14B 109.00 no
H14A C14 H14C 109.00 no
H14B C14 H14C 109.00 no
C15 C16 H16 119.00 no
C17 C16 H16 119.00 no
C16 C17 H17 120.00 no
C18 C17 H17 120.00 no
C17 C18 H18 120.00 no
C19 C18 H18 120.00 no
C18 C19 H19 120.00 no
C20 C19 H19 120.00 no
C15 C20 H20 120.00 no
C19 C20 H20 120.00 no
C21 C22 H22 120.00 no
C23 C22 H22 120.00 no
C22 C23 H23 120.00 no
C24 C23 H23 120.00 no
C23 C24 H24 120.00 no
C25 C24 H24 120.00 no
C24 C25 H25 120.00 no
C26 C25 H25 120.00 no
C21 C26 H26 120.00 no
C25 C26 H26 120.00 no
O1 C27 H27A 109.00 no
O1 C27 H27B 109.00 no
O1 C27 H27C 110.00 no
H27A C27 H27B 109.00 no
H27A C27 H27C 109.00 no
H27B C27 H27C 109.00 no
O2 C28 H28A 109.00 no
O2 C28 H28B 109.00 no
O2 C28 H28C 109.00 no
H28A C28 H28B 109.00 no
H28A C28 H28C 109.00 no
H28B C28 H28C 110.00 no

loop_
_geom_bond_atom_site_label_1
_geom_bond_atom_site_label_2
_geom_bond_distance
_geom_bond_publ_flag
O1 C7 1.358(3) no
O1 C27 1.413(3) no
O2 C8 1.359(3) no
O2 C28 1.410(4) no
N1 C1 1.362(3) no
N1 C3 1.371(3) no
N1 C10 1.457(3) no
N2 C1 1.311(3) no
N2 C2 1.366(3) no
C1 C4 1.453(3) no
C2 C3 1.356(4) no
C2 C15 1.455(4) no
C3 C21 1.466(4) no
C4 C5 1.376(3) no
C4 C9 1.394(3) no
C5 C6 1.377(3) no
C6 C7 1.358(3) no
C7 C8 1.389(3) no
C8 C9 1.359(3) no
C10 C11 1.506(3) no
C11 C12 1.507(5) no
C12 C13 1.495(4) no
C13 C14 1.496(5) no
C15 C16 1.387(4) no
C15 C20 1.374(4) no
C16 C17 1.370(4) no
C17 C18 1.367(5) no
C18 C19 1.370(5) no
C19 C20 1.375(4) no
C21 C22 1.374(3) no
C21 C26 1.379(4) no
C22 C23 1.367(4) no
C23 C24 1.371(5) no
C24 C25 1.361(4) no
C25 C26 1.368(4) no
C5 H5 0.9500 no
C6 H6 0.9500 no
C9 H9 0.9500 no
C10 H10A 0.9900 no
C10 H10B 0.9900 no
C11 H11A 0.9900 no
C11 H11B 0.9900 no
C12 H12A 0.9900 no
C12 H12B 0.9900 no
C13 H13A 0.9900 no
C13 H13B 0.9900 no
C14 H14A 0.9800 no
C14 H14B 0.9800 no
C14 H14C 0.9800 no
C16 H16 0.9500 no
C17 H17 0.9500 no
C18 H18 0.9500 no
C19 H19 0.9500 no
C20 H20 0.9500 no
C22 H22 0.9500 no
C23 H23 0.9500 no
C24 H24 0.9500 no
C25 H25 0.9500 no
C26 H26 0.9500 no
C27 H27A 0.9800 no
C27 H27B 0.9800 no
C27 H27C 0.9800 no
C28 H28A 0.9800 no
C28 H28B 0.9800 no
C28 H28C 0.9800 no

loop_
_geom_hbond_atom_site_label_D
_geom_hbond_atom_site_label_H
_geom_hbond_atom_site_label_A
_geom_hbond_site_symmetry_A
_geom_hbond_distance_DH
_geom_hbond_distance_HA
_geom_hbond_distance_DA
_geom_hbond_angle_DHA
_geom_hbond_publ_flag
C23 H23 O1 1_444 0.95 2.53 3.168(4) 125 yes
C27 H27A N2 2_777 0.98 2.51 3.474(3) 168 yes
C27 H27A Cg1 2_777 0.98 2.77 3.608(3) 144 yes

loop_
_geom_torsion_atom_site_label_1
_geom_torsion_atom_site_label_2
_geom_torsion_atom_site_label_3
_geom_torsion_atom_site_label_4
_geom_torsion
_geom_torsion_publ_flag
C27 O1 C7 C6 6.7(4) no
C27 O1 C7 C8 -173.8(2) no
C28 O2 C8 C7 -178.5(3) no
C28 O2 C8 C9 2.2(4) no
C3 N1 C1 N2 -0.3(3) no
C3 N1 C1 C4 -177.0(2) no
C10 N1 C1 N2 179.9(2) no
C10 N1 C1 C4 3.2(4) no
C1 N1 C3 C2 0.5(3) no
C1 N1 C3 C21 -177.1(2) no
C10 N1 C3 C2 -179.6(2) no
C10 N1 C3 C21 2.8(4) no
C1 N1 C10 C11 100.4(3) no
C3 N1 C10 C11 -79.4(3) no
C2 N2 C1 N1 -0.1(3) no
C2 N2 C1 C4 176.7(2) no
C1 N2 C2 C3 0.5(3) no
C1 N2 C2 C15 178.9(2) no
N1 C1 C4 C5 -33.0(4) no
N1 C1 C4 C9 149.3(3) no
N2 C1 C4 C5 150.7(3) no
N2 C1 C4 C9 -27.0(4) no
N2 C2 C3 N1 -0.6(3) no
N2 C2 C3 C21 176.7(2) no
C15 C2 C3 N1 -178.9(2) no
C15 C2 C3 C21 -1.5(5) no
N2 C2 C15 C16 -27.4(3) no
N2 C2 C15 C20 151.7(2) no
C3 C2 C15 C16 150.8(3) no
C3 C2 C15 C20 -30.2(4) no
N1 C3 C21 C22 108.4(3) no
N1 C3 C21 C26 -73.9(3) no
C2 C3 C21 C22 -68.5(4) no
C2 C3 C21 C26 109.2(3) no
C1 C4 C5 C6 -179.5(3) no
C9 C4 C5 C6 -1.8(4) no
C1 C4 C9 C8 178.7(3) no
C5 C4 C9 C8 0.9(4) no
C4 C5 C6 C7 0.8(4) no
C5 C6 C7 O1 -179.3(3) no
C5 C6 C7 C8 1.2(4) no
O1 C7 C8 O2 -1.0(3) no
O1 C7 C8 C9 178.4(2) no
C6 C7 C8 O2 178.6(2) no
C6 C7 C8 C9 -2.0(4) no
O2 C8 C9 C4 -179.7(3) no
C7 C8 C9 C4 1.0(4) no
N1 C10 C11 C12 173.6(2) no
C10 C11 C12 C13 174.5(3) no
C11 C12 C13 C14 66.4(4) no
C2 C15 C16 C17 178.5(2) no
C20 C15 C16 C17 -0.7(3) no
C2 C15 C20 C19 -179.2(2) no
C16 C15 C20 C19 -0.1(3) no
C15 C16 C17 C18 0.6(4) no
C16 C17 C18 C19 0.1(4) no
C17 C18 C19 C20 -0.9(4) no
C18 C19 C20 C15 0.8(4) no
C3 C21 C22 C23 177.9(3) no
C26 C21 C22 C23 0.1(5) no
C3 C21 C26 C25 -178.2(3) no
C22 C21 C26 C25 -0.5(4) no
C21 C22 C23 C24 0.3(5) no
C22 C23 C24 C25 -0.3(5) no
C23 C24 C25 C26 -0.1(5) no
C24 C25 C26 C21 0.5(5) no
